data_4508717
loop_
_publ_author_name
'Saha, Binoy K.'
'Nangia, Ashwini'
'Nicoud, Jean-Fran\,cois'

_publ_section_title
;
 Using Halogen&#x00B7;&#x00B7;&#x00B7;Halogen Interactions to Direct
 Noncentrosymmetric Crystal Packing in Dipolar Organic Molecules
;
_journal_issue 6
_journal_name_full 'Crystal Growth &amp; Design'
_journal_page_first 1278
_journal_paper_doi 10.1021/cg060117k
_journal_volume 6
_journal_year 2006
_chemical_formula_moiety 'C6 H7 N O2'
_chemical_formula_sum 'C6 H7 N O2'
_chemical_formula_weight 125.13
_chemical_name_common 3-Hydroxy-2-methylpyridine-N-oxide
_chemical_name_systematic
; 
 3-Hydroxy-2-methylpyridine-N-oxide
;
_space_group_IT_number 14
_symmetry_cell_setting monoclinic
_symmetry_space_group_name_Hall '-P 2ybc'
_symmetry_space_group_name_H-M 'P 1 21/c 1'
_atom_sites_solution_hydrogens geom
_atom_sites_solution_primary direct
_atom_sites_solution_secondary difmap
_audit_creation_method SHELXL-97
_cell_angle_alpha 90.00
_cell_angle_beta 99.270(3)
_cell_angle_gamma 90.00
_cell_formula_units_Z 4
_cell_length_a 4.6258(9)
_cell_length_b 10.3353(19)
_cell_length_c 12.677(2)
_cell_measurement_reflns_used 1088
_cell_measurement_temperature 298(2)
_cell_measurement_theta_max 26.00
_cell_measurement_theta_min 2.56
_cell_volume 598.16(19)
_computing_cell_refinement 'Bruker SMART'
_computing_data_collection 'Bruker SMART'
_computing_data_reduction 'Bruker SAINT'
_computing_molecular_graphics 'Bruker SHELXTL'
_computing_publication_material 'Bruker SHELXTL'
_computing_structure_refinement 'SHELXL-97 (Sheldrick, 1997)'
_computing_structure_solution 'SHELXS-97 (Sheldrick, 1990)'
_diffrn_ambient_temperature 298(2)
_diffrn_measured_fraction_theta_full 0.999
_diffrn_measured_fraction_theta_max 0.999
_diffrn_measurement_device_type 'CCD area detector'
_diffrn_measurement_method 'phi and omega scans'
_diffrn_radiation_monochromator graphite
_diffrn_radiation_source 'sealed tube'
_diffrn_radiation_type MoK\a
_diffrn_radiation_wavelength 0.71073
_diffrn_reflns_av_R_equivalents 0.0285
_diffrn_reflns_av_sigmaI/netI 0.0361
_diffrn_reflns_limit_h_max 5
_diffrn_reflns_limit_h_min -5
_diffrn_reflns_limit_k_max 5
_diffrn_reflns_limit_k_min -12
_diffrn_reflns_limit_l_max 15
_diffrn_reflns_limit_l_min -15
_diffrn_reflns_number 3183
_diffrn_reflns_theta_full 26.04
_diffrn_reflns_theta_max 26.04
_diffrn_reflns_theta_min 2.56
_exptl_absorpt_coefficient_mu 0.106
_exptl_absorpt_correction_T_max 0.9906
_exptl_absorpt_correction_T_min 0.9630
_exptl_absorpt_correction_type multi-scan
_exptl_absorpt_process_details 'Bruker Nonius area detector scaling and absorption correction - V2.10'
_exptl_crystal_colour colorless
_exptl_crystal_density_diffrn 1.389
_exptl_crystal_density_method 'not measured'
_exptl_crystal_description plate
_exptl_crystal_F_000 264
_exptl_crystal_size_max 0.36
_exptl_crystal_size_mid 0.12
_exptl_crystal_size_min 0.09
_refine_diff_density_max 0.169
_refine_diff_density_min -0.170
_refine_diff_density_rms 0.038
_refine_ls_extinction_method none
_refine_ls_goodness_of_fit_ref 1.036
_refine_ls_hydrogen_treatment mixed
_refine_ls_matrix_type full
_refine_ls_number_parameters 87
_refine_ls_number_reflns 1179
_refine_ls_number_restraints 0
_refine_ls_restrained_S_all 1.036
_refine_ls_R_factor_all 0.0823
_refine_ls_R_factor_gt 0.0487
_refine_ls_shift/su_max 0.000
_refine_ls_shift/su_mean 0.000
_refine_ls_structure_factor_coef Fsqd
_refine_ls_weighting_details 'calc w=1/[\s^2^(Fo^2^)+(0.0714P)^2^+0.0019P] where P=(Fo^2^+2Fc^2^)/3'
_refine_ls_weighting_scheme calc
_refine_ls_wR_factor_gt 0.1181
_refine_ls_wR_factor_ref 0.1346
_reflns_number_gt 768
_reflns_number_total 1179
_reflns_threshold_expression >2sigma(I)
_cod_data_source_file cg060117ksup8.cif
_cod_data_source_block an377_m
_cod_depositor_comments
;
The following automatic conversions were performed:

'_symmetry_cell_setting' value 'Monoclinic' changed to 'monoclinic'
according to /home/saulius/struct/CIF-dictionaries/cif_core.dic
dictionary named 'cif_core.dic' version 2.4.2 from 2011-04-26.

Automatic conversion script
Id: cif_fix_values 1891 2012-01-12 08:04:46Z andrius 
;
_cod_original_cell_volume 598.18(19)
_cod_original_sg_symbol_H-M P2(1)/c
_cod_database_code 4508717

loop_
_symmetry_equiv_pos_as_xyz
'x, y, z'
'-x, y+1/2, -z+1/2'
'-x, -y, -z'
'x, -y-1/2, z-1/2'

loop_
_atom_site_label
_atom_site_type_symbol
_atom_site_fract_x
_atom_site_fract_y
_atom_site_fract_z
_atom_site_U_iso_or_equiv
_atom_site_adp_type
_atom_site_occupancy
_atom_site_symmetry_multiplicity
_atom_site_calc_flag
_atom_site_refinement_flags
N1 N 0.1516(4) 0.20354(16) 0.21452(12) 0.0423(5) Uani 1 1 d .
O1 O -0.0946(3) 0.24939(16) -0.06375(11) 0.0594(5) Uani 1 1 d .
O2 O 0.0987(4) 0.12243(14) 0.29162(10) 0.0581(5) Uani 1 1 d .
C1 C 0.0016(4) 0.18613(19) 0.11479(14) 0.0390(5) Uani 1 1 d .
C2 C 0.0584(4) 0.2695(2) 0.03454(15) 0.0412(5) Uani 1 1 d .
C5 C 0.3529(5) 0.2972(2) 0.23823(16) 0.0525(6) Uani 1 1 d .
H5 H 0.4527 0.3057 0.3077 0.063 Uiso 1 1 calc R
C3 C 0.2634(5) 0.3672(2) 0.05742(16) 0.0509(6) Uani 1 1 d .
H3 H 0.3012 0.4235 0.0041 0.061 Uiso 1 1 calc R
C4 C 0.4107(5) 0.3799(2) 0.16046(17) 0.0546(6) Uani 1 1 d .
H4 H 0.5496 0.4449 0.1769 0.065 Uiso 1 1 calc R
C6 C -0.2133(5) 0.0791(2) 0.09699(16) 0.0547(6) Uani 1 1 d .
H6A H -0.1119 -0.0022 0.1049 0.082 Uiso 1 1 calc R
H6B H -0.3232 0.0854 0.0262 0.082 Uiso 1 1 calc R
H6C H -0.3444 0.0847 0.1483 0.082 Uiso 1 1 calc R
H1 H -0.026(7) 0.304(3) -0.120(2) 0.115(11) Uiso 1 1 d .

loop_
_atom_site_aniso_label
_atom_site_aniso_U_11
_atom_site_aniso_U_22
_atom_site_aniso_U_33
_atom_site_aniso_U_23
_atom_site_aniso_U_13
_atom_site_aniso_U_12
N1 0.0523(10) 0.0486(11) 0.0255(8) -0.0025(7) 0.0046(8) 0.0091(9)
O1 0.0672(11) 0.0805(12) 0.0273(8) 0.0022(8) -0.0020(8) -0.0169(9)
O2 0.0881(12) 0.0581(10) 0.0290(8) 0.0083(7) 0.0121(8) 0.0111(9)
C1 0.0431(11) 0.0459(12) 0.0282(10) -0.0058(9) 0.0060(8) 0.0048(9)
C2 0.0441(12) 0.0518(13) 0.0272(10) -0.0031(9) 0.0042(9) -0.0025(10)
C5 0.0565(14) 0.0648(15) 0.0321(11) -0.0132(11) -0.0053(10) 0.0024(12)
C3 0.0580(14) 0.0589(15) 0.0372(11) -0.0011(10) 0.0120(10) -0.0094(11)
C4 0.0556(14) 0.0593(15) 0.0477(13) -0.0131(11) 0.0052(11) -0.0117(11)
C6 0.0612(14) 0.0616(15) 0.0419(12) -0.0036(11) 0.0100(11) -0.0120(12)

loop_
_atom_type_symbol
_atom_type_description
_atom_type_scat_dispersion_real
_atom_type_scat_dispersion_imag
_atom_type_scat_source
C C 0.0033 0.0016 'International Tables Vol C Tables 4.2.6.8 and 6.1.1.4'
H H 0.0000 0.0000 'International Tables Vol C Tables 4.2.6.8 and 6.1.1.4'
N N 0.0061 0.0033 'International Tables Vol C Tables 4.2.6.8 and 6.1.1.4'
O O 0.0106 0.0060 'International Tables Vol C Tables 4.2.6.8 and 6.1.1.4'

loop_
_geom_angle_atom_site_label_1
_geom_angle_atom_site_label_2
_geom_angle_atom_site_label_3
_geom_angle
O2 N1 C5 119.29(17)
O2 N1 C1 118.17(17)
C5 N1 C1 122.53(18)
C2 O1 H1 113.2(16)
N1 C1 C2 118.20(19)
N1 C1 C6 118.22(18)
C2 C1 C6 123.58(18)
O1 C2 C3 123.16(19)
O1 C2 C1 116.66(18)
C3 C2 C1 120.19(19)
N1 C5 C4 119.97(19)
N1 C5 H5 120.0
C4 C5 H5 120.0
C4 C3 C2 119.1(2)
C4 C3 H3 120.5
C2 C3 H3 120.5
C5 C4 C3 120.0(2)
C5 C4 H4 120.0
C3 C4 H4 120.0
C1 C6 H6A 109.5
C1 C6 H6B 109.5
H6A C6 H6B 109.5
C1 C6 H6C 109.5
H6A C6 H6C 109.5
H6B C6 H6C 109.5

loop_
_geom_bond_atom_site_label_1
_geom_bond_atom_site_label_2
_geom_bond_distance
N1 O2 1.340(2)
N1 C5 1.343(3)
N1 C1 1.353(2)
O1 C2 1.346(2)
O1 H1 1.00(3)
C1 C2 1.390(3)
C1 C6 1.480(3)
C2 C3 1.384(3)
C5 C4 1.363(3)
C5 H5 0.9300
C3 C4 1.379(3)
C3 H3 0.9300
C4 H4 0.9300
C6 H6A 0.9600
C6 H6B 0.9600
C6 H6C 0.9600
